data_4321176
loop_
_publ_author_name
'William J. Evans'
'Michael A. Greci'
'Joseph W. Ziller'

_publ_section_title
;
 Reactivity of "Eu(OiPr)2" with Phenols: Formation of Linear Eu3, Square
 Pyramidal Eu5, Cubic Eu8, and Capped Cubic Eu9 Polymetallic Europium
 Complexes
;
_journal_name_full 'Inorganic Chemistry'
_journal_page_first 3213
_journal_page_last 3220
_journal_paper_doi 10.1021/ic9909532
_journal_volume 39
_journal_year 2000
_chemical_formula_sum 'C124 H168 Eu8 O26'
_chemical_formula_weight 3290.26
_chemical_name_systematic
; 
 ? 
;
_space_group_IT_number 14
_symmetry_cell_setting monoclinic
_symmetry_space_group_name_Hall '-P 2ybc'
_symmetry_space_group_name_H-M 'P 1 21/c 1'
_atom_sites_solution_hydrogens geom
_atom_sites_solution_primary direct
_atom_sites_solution_secondary difmap
_audit_creation_method SHELXL-97
_cell_angle_alpha 90.00
_cell_angle_beta 99.8630(10)
_cell_angle_gamma 90.00
_cell_formula_units_Z 2
_cell_length_a 15.4628(7)
_cell_length_b 16.0409(7)
_cell_length_c 26.0241(12)
_cell_measurement_temperature 158(2)
_cell_volume 6359.5(5)
_computing_cell_refinement 'Bruker SMART'
_computing_data_collection 'Bruker SMART'
_computing_data_reduction 'Bruker SHELXTL'
_computing_molecular_graphics 'Bruker SHELXTL'
_computing_publication_material 'Bruker SHELXTL'
_computing_structure_refinement 'SHELXL-97 (Sheldrick, 1997)'
_computing_structure_solution 'SHELXS-97 (Sheldrick, 1990)'
_diffrn_ambient_temperature 158(2)
_diffrn_measured_fraction_theta_full 0.937
_diffrn_measured_fraction_theta_max 0.937
_diffrn_measurement_device_type 'CCD area detector'
_diffrn_measurement_method 'phi and omega scans'
_diffrn_radiation_monochromator graphite
_diffrn_radiation_source 'fine-focus sealed tube'
_diffrn_radiation_type MoK\a
_diffrn_radiation_wavelength 0.71073
_diffrn_reflns_av_R_equivalents 0.0480
_diffrn_reflns_av_sigmaI/netI 0.0481
_diffrn_reflns_limit_h_max 20
_diffrn_reflns_limit_h_min -19
_diffrn_reflns_limit_k_max 21
_diffrn_reflns_limit_k_min -21
_diffrn_reflns_limit_l_max 27
_diffrn_reflns_limit_l_min -34
_diffrn_reflns_number 39186
_diffrn_reflns_theta_full 28.34
_diffrn_reflns_theta_max 28.34
_diffrn_reflns_theta_min 1.34
_exptl_absorpt_coefficient_mu 3.949
_exptl_absorpt_correction_type none
_exptl_crystal_colour 'pale yellow'
_exptl_crystal_density_diffrn 1.718
_exptl_crystal_density_meas ?
_exptl_crystal_density_method 'not measured'
_exptl_crystal_description plate
_exptl_crystal_F_000 3248
_exptl_crystal_size_max 0.30
_exptl_crystal_size_mid 0.20
_exptl_crystal_size_min 0.07
_refine_diff_density_max 1.357
_refine_diff_density_min -1.212
_refine_diff_density_rms 0.172
_refine_ls_extinction_method none
_refine_ls_goodness_of_fit_ref 1.151
_refine_ls_hydrogen_treatment mixed
_refine_ls_matrix_type full
_refine_ls_number_parameters 655
_refine_ls_number_reflns 14894
_refine_ls_number_restraints 0
_refine_ls_restrained_S_all 1.151
_refine_ls_R_factor_all 0.0771
_refine_ls_R_factor_gt 0.0527
_refine_ls_shift/su_max 0.005
_refine_ls_shift/su_mean 0.000
_refine_ls_structure_factor_coef Fsqd
_refine_ls_weighting_details 'calc w=1/[\s^2^(Fo^2^)+(0.0162P)^2^+53.0111P] where P=(Fo^2^+2Fc^2^)/3'
_refine_ls_weighting_scheme calc
_refine_ls_wR_factor_gt 0.0934
_refine_ls_wR_factor_ref 0.1023
_reflns_number_gt 11629
_reflns_number_total 14894
_reflns_threshold_expression >2sigma(I)
_cod_data_source_file ic9909532_4.cif
_cod_data_source_block mg42
_cod_depositor_comments
;
The following automatic conversions were performed:

'_symmetry_cell_setting' value 'Monoclinic' changed to 'monoclinic'
according to the built-in table from CIF Core dictionary named
'cif_core.dic' version 2.4.1 from 2010-06-29.

Automatic conversion script
Id: cif_fix_values 1646 2011-03-28 12:23:43Z adriana 

The following automatic conversions were performed:

'_exptl_crystal_density_meas' value 'none' was changed to '?' - the
value is perceived as not measured.

Automatic conversion script
Id: cif_fix_values 3008 2015-01-20 13:52:24Z robertas 
;
_cod_database_code 4321176

loop_
_symmetry_equiv_pos_as_xyz
'x, y, z'
'-x, y+1/2, -z+1/2'
'-x, -y, -z'
'x, -y-1/2, z-1/2'

loop_
_atom_site_label
_atom_site_type_symbol
_atom_site_fract_x
_atom_site_fract_y
_atom_site_fract_z
_atom_site_U_iso_or_equiv
_atom_site_adp_type
_atom_site_occupancy
_atom_site_symmetry_multiplicity
_atom_site_calc_flag
_atom_site_refinement_flags
_atom_site_disorder_assembly
_atom_site_disorder_group
Eu1 Eu 0.12483(2) 0.05991(2) 0.431510(12) 0.02171(8) Uani 1 1 d . . .
Eu2 Eu -0.10967(2) 0.05323(2) 0.390151(13) 0.02290(8) Uani 1 1 d . . .
Eu3 Eu 0.10788(2) 0.16002(2) 0.554899(13) 0.02124(8) Uani 1 1 d . . .
Eu4 Eu 0.13465(2) -0.15090(2) 0.485190(13) 0.02134(8) Uani 1 1 d . . .
O1 O 0.0167(3) -0.0532(3) 0.42759(19) 0.0287(11) Uani 1 1 d . . .
O2 O 0.1527(3) 0.0075(3) 0.52146(18) 0.0255(10) Uani 1 1 d . . .
O3 O 0.0008(3) 0.1218(3) 0.46696(19) 0.0316(11) Uani 1 1 d . . .
O4 O -0.2036(4) 0.1599(4) 0.4206(2) 0.0446(14) Uani 1 1 d . . .
O5 O 0.2008(3) -0.0646(3) 0.4190(2) 0.0336(12) Uani 1 1 d . . .
O6 O 0.1956(3) 0.1721(3) 0.47871(19) 0.0297(11) Uani 1 1 d . . .
O7 O -0.1654(3) -0.0861(3) 0.36271(18) 0.0305(11) Uani 1 1 d . . .
O8 O 0.0230(3) -0.2500(3) 0.4399(2) 0.0365(12) Uani 1 1 d . . .
O9 O 0.0252(3) 0.0953(3) 0.35993(18) 0.0299(11) Uani 1 1 d . . .
O10 O 0.1924(4) 0.2971(3) 0.5901(2) 0.0460(15) Uani 1 1 d . . .
O11 O 0.2527(4) -0.2621(4) 0.4698(2) 0.0466(15) Uani 1 1 d . . .
O12 O -0.1767(4) 0.1139(4) 0.2990(2) 0.0412(13) Uani 1 1 d . A .
O13 O 0.2276(4) 0.1038(4) 0.3710(2) 0.0478(15) Uani 1 1 d . . .
C1 C -0.2563(5) 0.2120(5) 0.3912(3) 0.0337(17) Uani 1 1 d . . .
C2 C -0.3463(6) 0.1949(6) 0.3787(4) 0.051(2) Uani 1 1 d . . .
C3 C -0.4012(7) 0.2544(11) 0.3493(4) 0.090(5) Uani 1 1 d . . .
H3A H -0.4627 0.2448 0.3415 0.108 Uiso 1 1 calc R . .
C4 C -0.3667(13) 0.3266(10) 0.3318(6) 0.110(6) Uani 1 1 d . . .
H4A H -0.4044 0.3667 0.3127 0.132 Uiso 1 1 calc R . .
C5 C -0.2816(11) 0.3392(7) 0.3419(4) 0.084(4) Uani 1 1 d . . .
H5A H -0.2586 0.3881 0.3288 0.101 Uiso 1 1 calc R . .
C6 C -0.2243(7) 0.2844(5) 0.3708(3) 0.050(2) Uani 1 1 d . . .
C7 C -0.3845(9) 0.1144(10) 0.3941(5) 0.101(5) Uani 1 1 d . . .
H7A H -0.3379 0.0804 0.4141 0.151 Uiso 1 1 calc R . .
H7B H -0.4111 0.0840 0.3626 0.151 Uiso 1 1 calc R . .
H7C H -0.4295 0.1263 0.4154 0.151 Uiso 1 1 calc R . .
C8 C -0.1281(8) 0.2997(9) 0.3792(4) 0.092(5) Uani 1 1 d . . .
H8A H -0.1163 0.3524 0.3627 0.138 Uiso 1 1 calc R . .
H8B H -0.0990 0.2540 0.3639 0.138 Uiso 1 1 calc R . .
H8C H -0.1054 0.3027 0.4167 0.138 Uiso 1 1 calc R . .
C9 C 0.2644(5) -0.0760(4) 0.3899(3) 0.0310(16) Uani 1 1 d . . .
C10 C 0.3542(5) -0.0758(5) 0.4155(3) 0.042(2) Uani 1 1 d . . .
C11 C 0.4182(7) -0.0819(8) 0.3847(5) 0.072(3) Uani 1 1 d . . .
H11A H 0.4781 -0.0798 0.4008 0.087 Uiso 1 1 calc R . .
C12 C 0.3987(7) -0.0908(9) 0.3324(5) 0.082(4) Uani 1 1 d . . .
H12A H 0.4446 -0.0968 0.3126 0.099 Uiso 1 1 calc R . .
C13 C 0.3115(8) -0.0912(7) 0.3072(4) 0.066(3) Uani 1 1 d . . .
H13A H 0.2979 -0.0963 0.2704 0.080 Uiso 1 1 calc R . .
C14 C 0.2443(6) -0.0840(5) 0.3365(4) 0.044(2) Uani 1 1 d . . .
C15 C 0.3748(6) -0.0706(6) 0.4739(4) 0.055(2) Uani 1 1 d . . .
H15A H 0.4386 -0.0708 0.4853 0.082 Uiso 1 1 calc R . .
H15B H 0.3491 -0.1186 0.4891 0.082 Uiso 1 1 calc R . .
H15C H 0.3502 -0.0190 0.4856 0.082 Uiso 1 1 calc R . .
C16 C 0.1501(7) -0.0839(6) 0.3094(4) 0.056(3) Uani 1 1 d . . .
H16A H 0.1115 -0.0784 0.3354 0.085 Uiso 1 1 calc R . .
H16B H 0.1372 -0.1364 0.2903 0.085 Uiso 1 1 calc R . .
H16C H 0.1404 -0.0371 0.2850 0.085 Uiso 1 1 calc R . .
C17 C 0.2397(5) 0.2362(4) 0.4630(3) 0.0279(15) Uani 1 1 d . . .
C18 C 0.3317(6) 0.2382(5) 0.4731(3) 0.044(2) Uani 1 1 d . . .
C19 C 0.3760(6) 0.3075(6) 0.4565(5) 0.063(3) Uani 1 1 d . . .
H19A H 0.4384 0.3085 0.4635 0.075 Uiso 1 1 calc R . .
C20 C 0.3317(7) 0.3736(6) 0.4305(4) 0.054(2) Uani 1 1 d . . .
H20A H 0.3624 0.4203 0.4201 0.065 Uiso 1 1 calc R . .
C21 C 0.2412(6) 0.3701(5) 0.4200(3) 0.045(2) Uani 1 1 d . . .
H21A H 0.2096 0.4152 0.4022 0.054 Uiso 1 1 calc R . .
C22 C 0.1953(5) 0.3028(4) 0.4347(3) 0.0318(16) Uani 1 1 d . . .
C23 C 0.3824(6) 0.1647(7) 0.4992(5) 0.077(4) Uani 1 1 d . . .
H23A H 0.3413 0.1225 0.5078 0.116 Uiso 1 1 calc R . .
H23B H 0.4203 0.1833 0.5313 0.116 Uiso 1 1 calc R . .
H23C H 0.4186 0.1405 0.4756 0.116 Uiso 1 1 calc R . .
C24 C 0.0962(6) 0.2985(5) 0.4197(4) 0.050(2) Uani 1 1 d . . .
H24A H 0.0746 0.3489 0.4004 0.074 Uiso 1 1 calc R . .
H24B H 0.0699 0.2943 0.4513 0.074 Uiso 1 1 calc R . .
H24C H 0.0800 0.2494 0.3977 0.074 Uiso 1 1 calc R . .
C25 C -0.2188(5) -0.0996(4) 0.3175(3) 0.0316(16) Uani 1 1 d . . .
C26 C -0.3086(5) -0.1176(5) 0.3171(3) 0.044(2) Uani 1 1 d . . .
C27 C -0.3643(7) -0.1308(7) 0.2698(4) 0.070(3) Uani 1 1 d . . .
H27A H -0.4243 -0.1437 0.2698 0.084 Uiso 1 1 calc R . .
C28 C -0.3349(9) -0.1255(7) 0.2234(4) 0.083(4) Uani 1 1 d . . .
H28A H -0.3740 -0.1334 0.1915 0.100 Uiso 1 1 calc R . .
C29 C -0.2475(8) -0.1085(6) 0.2237(3) 0.062(3) Uani 1 1 d . . .
H29A H -0.2269 -0.1065 0.1914 0.074 Uiso 1 1 calc R . .
C30 C -0.1886(6) -0.0943(5) 0.2693(3) 0.042(2) Uani 1 1 d . . .
C31 C -0.3404(6) -0.1233(7) 0.3684(4) 0.057(3) Uani 1 1 d . . .
H31A H -0.4033 -0.1358 0.3622 0.086 Uiso 1 1 calc R . .
H31B H -0.3300 -0.0701 0.3869 0.086 Uiso 1 1 calc R . .
H31C H -0.3085 -0.1677 0.3895 0.086 Uiso 1 1 calc R . .
C32 C -0.0955(7) -0.0723(6) 0.2671(4) 0.055(3) Uani 1 1 d . . .
H32A H -0.0867 -0.0716 0.2307 0.082 Uiso 1 1 calc R . .
H32B H -0.0564 -0.1137 0.2867 0.082 Uiso 1 1 calc R . .
H32C H -0.0823 -0.0171 0.2826 0.082 Uiso 1 1 calc R . .
C33 C 0.0244(5) -0.3235(4) 0.4156(3) 0.0295(16) Uani 1 1 d . . .
C34 C 0.0510(5) -0.3970(5) 0.4439(3) 0.0354(17) Uani 1 1 d . . .
C35 C 0.0502(5) -0.4731(5) 0.4179(3) 0.0405(19) Uani 1 1 d . . .
H35A H 0.0673 -0.5223 0.4374 0.049 Uiso 1 1 calc R . .
C36 C 0.0255(6) -0.4784(5) 0.3652(3) 0.043(2) Uani 1 1 d . . .
H36A H 0.0260 -0.5306 0.3481 0.051 Uiso 1 1 calc R . .
C37 C -0.0005(6) -0.4068(5) 0.3367(3) 0.0398(19) Uani 1 1 d . . .
H37A H -0.0177 -0.4104 0.2999 0.048 Uiso 1 1 calc R . .
C38 C -0.0017(5) -0.3299(4) 0.3611(3) 0.0307(16) Uani 1 1 d . . .
C39 C 0.0805(6) -0.3928(6) 0.5024(3) 0.050(2) Uani 1 1 d . . .
H39A H 0.0963 -0.4488 0.5159 0.075 Uiso 1 1 calc R . .
H39B H 0.0326 -0.3709 0.5188 0.075 Uiso 1 1 calc R . .
H39C H 0.1316 -0.3560 0.5104 0.075 Uiso 1 1 calc R . .
C40 C -0.0285(6) -0.2532(6) 0.3295(4) 0.049(2) Uani 1 1 d . . .
H40A H -0.0452 -0.2685 0.2927 0.073 Uiso 1 1 calc R . .
H40B H 0.0207 -0.2139 0.3334 0.073 Uiso 1 1 calc R . .
H40C H -0.0786 -0.2271 0.3417 0.073 Uiso 1 1 calc R . .
C41 C 0.1964(8) 0.3705(6) 0.5606(4) 0.064(3) Uani 1 1 d . . .
H41A H 0.1428 0.3752 0.5337 0.077 Uiso 1 1 calc R . .
H41B H 0.2478 0.3682 0.5426 0.077 Uiso 1 1 calc R . .
C42 C 0.2034(9) 0.4428(6) 0.5952(4) 0.074(3) Uani 1 1 d . . .
H42A H 0.1456 0.4700 0.5940 0.089 Uiso 1 1 calc R . .
H42B H 0.2455 0.4841 0.5857 0.089 Uiso 1 1 calc R . .
C43 C 0.2373(7) 0.4049(7) 0.6504(4) 0.062(3) Uani 1 1 d . . .
H43A H 0.2938 0.4305 0.6663 0.075 Uiso 1 1 calc R . .
H43B H 0.1940 0.4138 0.6739 0.075 Uiso 1 1 calc R . .
C44 C 0.2481(8) 0.3173(7) 0.6410(4) 0.070(3) Uani 1 1 d . . .
H44A H 0.2297 0.2838 0.6692 0.084 Uiso 1 1 calc R . .
H44B H 0.3104 0.3047 0.6398 0.084 Uiso 1 1 calc R . .
C45 C 0.2550(6) -0.2882(6) 0.4172(3) 0.046(2) Uani 1 1 d . . .
H45A H 0.2998 -0.2562 0.4025 0.056 Uiso 1 1 calc R . .
H45B H 0.1972 -0.2793 0.3948 0.056 Uiso 1 1 calc R . .
C46 C 0.2781(7) -0.3804(6) 0.4202(4) 0.054(2) Uani 1 1 d . . .
H46A H 0.2253 -0.4150 0.4089 0.065 Uiso 1 1 calc R . .
H46B H 0.3222 -0.3935 0.3979 0.065 Uiso 1 1 calc R . .
C47 C 0.3151(9) -0.3954(7) 0.4769(4) 0.077(4) Uani 1 1 d . . .
H47A H 0.2762 -0.4327 0.4930 0.092 Uiso 1 1 calc R . .
H47B H 0.3742 -0.4209 0.4808 0.092 Uiso 1 1 calc R . .
C48 C 0.3198(7) -0.3104(7) 0.5017(4) 0.068(3) Uani 1 1 d . . .
H48A H 0.3084 -0.3139 0.5380 0.082 Uiso 1 1 calc R . .
H48B H 0.3783 -0.2850 0.5022 0.082 Uiso 1 1 calc R . .
C49 C -0.2674(4) 0.1078(4) 0.2734(2) 0.044(2) Uani 1 1 d . . .
H49A H -0.3036 0.1521 0.2856 0.053 Uiso 0.75 1 calc PR A 1
H49B H -0.2926 0.0528 0.2798 0.053 Uiso 0.75 1 calc PR A 1
H49C H -0.3076 0.1129 0.2990 0.053 Uiso 0.25 1 d PR A 2
H49D H -0.2784 0.0537 0.2551 0.053 Uiso 0.25 1 d PR A 2
C50 C -0.2622(4) 0.1189(4) 0.2157(2) 0.058(3) Uiso 0.75 1 d PR A 1
H50A H -0.3186 0.1386 0.1954 0.070 Uiso 0.75 1 d PR A 1
H50B H -0.2442 0.0668 0.2001 0.070 Uiso 0.75 1 d PR A 1
C50' C -0.2804(4) 0.1766(4) 0.2363(2) 0.041(8) Uiso 0.25 1 d PR A 2
H50C H -0.2977 0.2281 0.2529 0.049 Uiso 0.25 1 d PR A 2
H50D H -0.3259 0.1628 0.2059 0.049 Uiso 0.25 1 d PR A 2
C51 C -0.1898(4) 0.1869(4) 0.2199(2) 0.106(6) Uani 1 1 d R . .
H51A H -0.1603 0.1863 0.1890 0.127 Uiso 0.75 1 d PR A 1
H51B H -0.2143 0.2431 0.2237 0.127 Uiso 0.75 1 d PR A 1
H51C H -0.1839 0.1501 0.1901 0.127 Uiso 0.25 1 d PR A 2
H51D H -0.1796 0.2454 0.2103 0.127 Uiso 0.25 1 d PR A 2
C52 C -0.1313(7) 0.1630(7) 0.2657(4) 0.062(3) Uani 1 1 d . A .
H52A H -0.1064 0.2134 0.2846 0.075 Uiso 1 1 calc R . .
H52B H -0.0823 0.1302 0.2560 0.075 Uiso 1 1 calc R . .
C53 C 0.2544(9) 0.1638(7) 0.3397(5) 0.076(3) Uani 1 1 d . . .
H53A H 0.2459 0.2190 0.3560 0.091 Uiso 1 1 calc R . .
C54 C 0.3464(9) 0.1580(10) 0.3348(6) 0.112(6) Uani 1 1 d . . .
H54A H 0.3828 0.1588 0.3696 0.169 Uiso 1 1 calc R . .
H54B H 0.3620 0.2054 0.3144 0.169 Uiso 1 1 calc R . .
H54C H 0.3565 0.1059 0.3171 0.169 Uiso 1 1 calc R . .
C55 C 0.2001(12) 0.1633(10) 0.2888(5) 0.137(8) Uani 1 1 d . . .
H55A H 0.1382 0.1675 0.2926 0.206 Uiso 1 1 calc R . .
H55B H 0.2095 0.1114 0.2708 0.206 Uiso 1 1 calc R . .
H55C H 0.2155 0.2108 0.2685 0.206 Uiso 1 1 calc R . .
C56 C -0.5043(7) 0.1114(8) 0.1799(3) 0.150(7) Uiso 1 1 d G . .
C57 C -0.5019(7) 0.1755(6) 0.1442(5) 0.110(5) Uiso 1 1 d G . .
H57A H -0.4919 0.2312 0.1560 0.132 Uiso 1 1 calc R . .
C58 C -0.5141(7) 0.1579(7) 0.0911(4) 0.114(5) Uiso 1 1 d G . .
H58A H -0.5125 0.2016 0.0667 0.137 Uiso 1 1 calc R . .
C59 C -0.5287(8) 0.0763(8) 0.0738(4) 0.158(8) Uiso 1 1 d G . .
H59A H -0.5371 0.0643 0.0375 0.190 Uiso 1 1 calc R . .
C60 C -0.5312(8) 0.0123(6) 0.1095(5) 0.140(7) Uiso 1 1 d G . .
H60A H -0.5412 -0.0435 0.0977 0.168 Uiso 1 1 calc R . .
C61 C -0.5190(7) 0.0299(7) 0.1626(5) 0.120(6) Uiso 1 1 d G . .
H61A H -0.5206 -0.0139 0.1870 0.144 Uiso 1 1 calc R . .
C62 C -0.4971(14) 0.1190(14) 0.2314(8) 0.168(8) Uiso 1 1 d . . .
H62A H -0.4870 0.1776 0.2413 0.252 Uiso 1 1 calc R . .
H62B H -0.4476 0.0853 0.2486 0.252 Uiso 1 1 calc R . .
H62C H -0.5513 0.0997 0.2423 0.252 Uiso 1 1 calc R . .

loop_
_atom_site_aniso_label
_atom_site_aniso_U_11
_atom_site_aniso_U_22
_atom_site_aniso_U_33
_atom_site_aniso_U_23
_atom_site_aniso_U_13
_atom_site_aniso_U_12
Eu1 0.02521(17) 0.01852(15) 0.02170(16) 0.00166(12) 0.00489(13) 0.00259(13)
Eu2 0.02549(17) 0.02053(16) 0.02296(17) 0.00247(13) 0.00496(13) 0.00195(13)
Eu3 0.02298(17) 0.01843(15) 0.02249(16) 0.00045(12) 0.00443(13) 0.00206(13)
Eu4 0.02180(16) 0.01826(15) 0.02431(17) 0.00115(12) 0.00498(13) 0.00437(13)
O1 0.022(2) 0.024(2) 0.040(3) 0.010(2) 0.003(2) 0.000(2)
O2 0.030(3) 0.020(2) 0.027(2) 0.0017(19) 0.006(2) 0.0036(19)
O3 0.023(3) 0.041(3) 0.032(3) -0.008(2) 0.008(2) 0.002(2)
O4 0.045(3) 0.052(4) 0.034(3) 0.006(3) -0.002(2) 0.027(3)
O5 0.033(3) 0.035(3) 0.036(3) 0.001(2) 0.015(2) 0.007(2)
O6 0.034(3) 0.024(2) 0.032(3) 0.002(2) 0.010(2) -0.003(2)
O7 0.034(3) 0.029(3) 0.026(3) -0.003(2) -0.002(2) -0.001(2)
O8 0.035(3) 0.023(3) 0.052(3) -0.014(2) 0.009(2) 0.004(2)
O9 0.033(3) 0.032(3) 0.026(2) 0.005(2) 0.008(2) 0.001(2)
O10 0.066(4) 0.027(3) 0.048(4) -0.004(2) 0.020(3) -0.012(3)
O11 0.043(3) 0.039(3) 0.058(4) -0.006(3) 0.009(3) 0.019(3)
O12 0.050(3) 0.048(3) 0.026(3) 0.008(2) 0.008(2) 0.011(3)
O13 0.053(4) 0.051(4) 0.046(3) -0.011(3) 0.028(3) -0.012(3)
C1 0.037(4) 0.039(4) 0.023(3) -0.005(3) -0.001(3) 0.013(3)
C2 0.050(6) 0.061(6) 0.046(5) -0.005(4) 0.015(4) 0.007(5)
C3 0.047(6) 0.161(15) 0.055(7) -0.011(8) -0.011(5) 0.056(8)
C4 0.150(16) 0.101(11) 0.075(9) 0.016(8) 0.007(10) 0.097(12)
C5 0.148(13) 0.046(6) 0.053(7) 0.008(5) 0.003(8) 0.037(8)
C6 0.081(7) 0.035(5) 0.033(4) -0.015(4) 0.005(4) -0.004(4)
C7 0.094(10) 0.146(14) 0.064(8) 0.006(8) 0.019(7) -0.046(10)
C8 0.107(10) 0.119(11) 0.054(7) -0.040(7) 0.029(7) -0.067(9)
C9 0.034(4) 0.019(3) 0.046(4) 0.000(3) 0.024(3) 0.005(3)
C10 0.037(4) 0.041(5) 0.052(5) 0.009(4) 0.019(4) 0.011(4)
C11 0.039(6) 0.097(9) 0.087(9) 0.020(7) 0.028(6) 0.022(6)
C12 0.056(7) 0.122(11) 0.081(8) 0.006(8) 0.046(6) 0.031(7)
C13 0.079(8) 0.077(7) 0.052(6) 0.009(5) 0.036(6) 0.028(6)
C14 0.045(5) 0.037(4) 0.054(5) -0.005(4) 0.021(4) 0.009(4)
C15 0.039(5) 0.062(6) 0.060(6) 0.011(5) 0.001(4) 0.012(4)
C16 0.067(7) 0.060(6) 0.043(5) -0.016(4) 0.012(5) 0.007(5)
C17 0.032(4) 0.026(3) 0.026(3) 0.001(3) 0.006(3) -0.003(3)
C18 0.042(5) 0.037(4) 0.053(5) 0.010(4) 0.010(4) -0.007(4)
C19 0.042(5) 0.054(6) 0.099(8) 0.009(6) 0.030(5) -0.011(5)
C20 0.069(7) 0.037(5) 0.062(6) 0.005(4) 0.029(5) -0.015(5)
C21 0.069(6) 0.028(4) 0.040(5) -0.001(3) 0.016(4) -0.006(4)
C22 0.040(4) 0.026(4) 0.030(4) 0.002(3) 0.007(3) 0.002(3)
C23 0.037(5) 0.072(8) 0.122(11) 0.031(7) 0.012(6) 0.004(5)
C24 0.058(6) 0.021(4) 0.067(6) 0.003(4) 0.002(5) 0.004(4)
C25 0.039(4) 0.027(4) 0.026(4) -0.007(3) -0.002(3) 0.007(3)
C26 0.034(4) 0.045(5) 0.048(5) -0.012(4) -0.004(4) 0.006(4)
C27 0.046(6) 0.081(8) 0.072(8) -0.022(6) -0.021(5) 0.013(5)
C28 0.098(10) 0.077(8) 0.053(7) -0.028(6) -0.048(7) 0.022(7)
C29 0.102(9) 0.054(6) 0.024(4) -0.008(4) -0.003(5) 0.022(6)
C30 0.061(6) 0.027(4) 0.036(4) -0.001(3) 0.005(4) 0.014(4)
C31 0.040(5) 0.070(7) 0.069(7) -0.013(5) 0.030(5) 0.001(5)
C32 0.078(7) 0.049(5) 0.044(5) 0.016(4) 0.031(5) 0.014(5)
C33 0.026(4) 0.021(3) 0.043(4) -0.007(3) 0.012(3) 0.001(3)
C34 0.034(4) 0.031(4) 0.043(4) -0.001(3) 0.010(3) 0.002(3)
C35 0.043(5) 0.022(4) 0.059(5) 0.004(3) 0.017(4) 0.004(3)
C36 0.052(5) 0.024(4) 0.056(5) -0.007(4) 0.019(4) 0.005(4)
C37 0.046(5) 0.038(4) 0.037(4) -0.004(3) 0.013(4) 0.000(4)
C38 0.030(4) 0.024(3) 0.041(4) 0.003(3) 0.015(3) 0.002(3)
C39 0.055(6) 0.050(5) 0.043(5) 0.004(4) 0.005(4) 0.005(4)
C40 0.052(5) 0.044(5) 0.052(5) 0.011(4) 0.014(4) 0.010(4)
C41 0.088(8) 0.054(6) 0.054(6) -0.001(5) 0.024(6) -0.015(6)
C42 0.097(9) 0.040(5) 0.074(7) -0.001(5) -0.013(6) -0.013(6)
C43 0.066(7) 0.067(7) 0.047(6) -0.014(5) -0.007(5) -0.014(6)
C44 0.074(8) 0.058(7) 0.070(7) 0.001(5) -0.007(6) -0.002(6)
C45 0.048(5) 0.048(5) 0.045(5) -0.003(4) 0.015(4) 0.008(4)
C46 0.055(6) 0.038(5) 0.075(7) -0.009(5) 0.025(5) 0.005(4)
C47 0.115(10) 0.056(6) 0.070(7) 0.016(5) 0.045(7) 0.050(7)
C48 0.064(7) 0.078(8) 0.060(6) -0.009(6) 0.006(5) 0.044(6)
C49 0.039(5) 0.053(5) 0.039(5) 0.001(4) 0.001(4) 0.007(4)
C51 0.056(7) 0.151(14) 0.111(11) 0.088(10) 0.017(7) 0.012(8)
C52 0.052(6) 0.082(8) 0.051(6) 0.019(5) 0.006(5) -0.009(5)
C53 0.107(10) 0.056(7) 0.075(8) -0.008(6) 0.048(7) -0.011(7)
C54 0.083(10) 0.121(13) 0.152(14) 0.039(11) 0.073(10) -0.012(9)
C55 0.207(19) 0.097(11) 0.078(10) 0.023(8) -0.061(11) -0.059(12)

loop_
_atom_type_symbol
_atom_type_description
_atom_type_scat_dispersion_real
_atom_type_scat_dispersion_imag
_atom_type_scat_source
C C 0.0033 0.0016 'International Tables Vol C Tables 4.2.6.8 and 6.1.1.4'
H H 0.0000 0.0000 'International Tables Vol C Tables 4.2.6.8 and 6.1.1.4'
O O 0.0106 0.0060 'International Tables Vol C Tables 4.2.6.8 and 6.1.1.4'
Eu Eu -0.1578 3.6682 'International Tables Vol C Tables 4.2.6.8 and 6.1.1.4'

loop_
_geom_angle_atom_site_label_1
_geom_angle_atom_site_label_2
_geom_angle_atom_site_label_3
_geom_angle
_geom_angle_site_symmetry_1
_geom_angle_site_symmetry_3
_geom_angle_publ_flag
O9 Eu1 O6 115.32(17) . . ?
O9 Eu1 O5 112.30(18) . . ?
O6 Eu1 O5 121.48(18) . . ?
O9 Eu1 O2 148.11(16) . . ?
O6 Eu1 O2 76.89(16) . . ?
O5 Eu1 O2 80.37(16) . . ?
O9 Eu1 O1 77.86(16) . . ?
O6 Eu1 O1 147.42(17) . . ?
O5 Eu1 O1 73.84(17) . . ?
O2 Eu1 O1 78.09(16) . . ?
O9 Eu1 O3 75.28(17) . . ?
O6 Eu1 O3 79.54(16) . . ?
O5 Eu1 O3 145.54(17) . . ?
O2 Eu1 O3 78.60(16) . . ?
O1 Eu1 O3 75.32(16) . . ?
O9 Eu1 O13 80.22(19) . . ?
O6 Eu1 O13 79.93(18) . . ?
O5 Eu1 O13 76.62(19) . . ?
O2 Eu1 O13 131.66(19) . . ?
O1 Eu1 O13 132.63(18) . . ?
O3 Eu1 O13 137.10(19) . . ?
O9 Eu1 Eu2 42.05(12) . . ?
O6 Eu1 Eu2 122.38(12) . . ?
O5 Eu1 Eu2 115.56(13) . . ?
O2 Eu1 Eu2 106.13(11) . . ?
O1 Eu1 Eu2 47.39(11) . . ?
O3 Eu1 Eu2 47.05(11) . . ?
O13 Eu1 Eu2 122.11(15) . . ?
O9 Eu1 Eu3 118.11(12) . . ?
O6 Eu1 Eu3 45.25(12) . . ?
O5 Eu1 Eu3 127.32(12) . . ?
O2 Eu1 Eu3 48.48(10) . . ?
O1 Eu1 Eu3 102.19(12) . . ?
O3 Eu1 Eu3 46.87(11) . . ?
O13 Eu1 Eu3 125.18(13) . . ?
Eu2 Eu1 Eu3 93.199(11) . . ?
O9 Eu1 Eu4 121.44(13) . . ?
O6 Eu1 Eu4 121.73(12) . . ?
O5 Eu1 Eu4 44.17(12) . . ?
O2 Eu1 Eu4 47.87(10) . . ?
O1 Eu1 Eu4 46.82(10) . . ?
O3 Eu1 Eu4 102.30(12) . . ?
O13 Eu1 Eu4 120.53(15) . . ?
Eu2 Eu1 Eu4 93.471(11) . . ?
Eu3 Eu1 Eu4 94.337(11) . . ?
O9 Eu2 O7 115.66(17) . . ?
O9 Eu2 O4 119.63(19) . . ?
O7 Eu2 O4 121.94(19) . . ?
O9 Eu2 O12 80.38(17) . . ?
O7 Eu2 O12 90.56(17) . . ?
O4 Eu2 O12 82.49(17) . . ?
O9 Eu2 O3 69.60(15) . . ?
O7 Eu2 O3 138.52(16) . . ?
O4 Eu2 O3 78.89(17) . . ?
O12 Eu2 O3 129.70(18) . . ?
O9 Eu2 O1 71.36(15) . . ?
O7 Eu2 O1 73.78(15) . . ?
O4 Eu2 O1 140.13(16) . . ?
O12 Eu2 O1 136.66(16) . . ?
O3 Eu2 O1 69.46(15) . . ?
O9 Eu2 O2 136.50(15) . 3_556 ?
O7 Eu2 O2 78.05(15) . 3_556 ?
O4 Eu2 O2 74.33(16) . 3_556 ?
O12 Eu2 O2 142.78(16) . 3_556 ?
O3 Eu2 O2 74.05(15) . 3_556 ?
O1 Eu2 O2 74.13(14) . 3_556 ?
O9 Eu2 Eu1 38.56(11) . . ?
O7 Eu2 Eu1 113.50(12) . . ?
O4 Eu2 Eu1 120.14(14) . . ?
O12 Eu2 Eu1 118.91(13) . . ?
O3 Eu2 Eu1 43.36(10) . . ?
O1 Eu2 Eu1 43.01(10) . . ?
O2 Eu2 Eu1 97.99(10) 3_556 . ?
O9 Eu2 Eu4 112.95(12) . 3_556 ?
O7 Eu2 Eu4 123.96(12) . 3_556 ?
O4 Eu2 Eu4 42.58(12) . 3_556 ?
O12 Eu2 Eu4 123.86(12) . 3_556 ?
O3 Eu2 Eu4 46.12(10) . 3_556 ?
O1 Eu2 Eu4 97.60(11) . 3_556 ?
O2 Eu2 Eu4 47.21(10) 3_556 3_556 ?
Eu1 Eu2 Eu4 88.639(11) . 3_556 ?
O9 Eu2 Eu3 115.34(11) . 3_556 ?
O7 Eu2 Eu3 41.55(11) . 3_556 ?
O4 Eu2 Eu3 118.89(14) . 3_556 ?
O12 Eu2 Eu3 132.11(13) . 3_556 ?
O3 Eu2 Eu3 97.56(12) . 3_556 ?
O1 Eu2 Eu3 46.17(10) . 3_556 ?
O2 Eu2 Eu3 47.23(9) 3_556 3_556 ?
Eu1 Eu2 Eu3 88.370(10) . 3_556 ?
Eu4 Eu2 Eu3 92.738(11) 3_556 3_556 ?
O7 Eu3 O8 113.69(17) 3_556 3_556 ?
O7 Eu3 O6 122.68(16) 3_556 . ?
O8 Eu3 O6 122.05(17) 3_556 . ?
O7 Eu3 O10 90.89(17) 3_556 . ?
O8 Eu3 O10 81.84(18) 3_556 . ?
O6 Eu3 O10 84.85(16) . . ?
O7 Eu3 O3 135.50(16) 3_556 . ?
O8 Eu3 O3 77.87(16) 3_556 . ?
O6 Eu3 O3 71.88(15) . . ?
O10 Eu3 O3 133.59(17) . . ?
O7 Eu3 O1 73.03(15) 3_556 3_556 ?
O8 Eu3 O1 75.41(15) 3_556 3_556 ?
O6 Eu3 O1 131.63(15) . 3_556 ?
O10 Eu3 O1 143.36(17) . 3_556 ?
O3 Eu3 O1 68.79(15) . 3_556 ?
O7 Eu3 O2 76.91(15) 3_556 . ?
O8 Eu3 O2 141.75(15) 3_556 . ?
O6 Eu3 O2 68.19(14) . . ?
O10 Eu3 O2 136.10(17) . . ?
O3 Eu3 O2 70.89(14) . . ?
O1 Eu3 O2 73.10(14) 3_556 . ?
O7 Eu3 Eu1 118.87(11) 3_556 . ?
O8 Eu3 Eu1 118.84(12) 3_556 . ?
O6 Eu3 Eu1 39.88(11) . . ?
O10 Eu3 Eu1 124.56(12) . . ?
O3 Eu3 Eu1 42.82(10) . . ?
O1 Eu3 Eu1 91.75(11) 3_556 . ?
O2 Eu3 Eu1 42.41(9) . . ?
O7 Eu3 Eu2 41.11(11) 3_556 3_556 ?
O8 Eu3 Eu2 117.59(13) 3_556 3_556 ?
O6 Eu3 Eu2 113.18(10) . 3_556 ?
O10 Eu3 Eu2 131.62(13) . 3_556 ?
O3 Eu3 Eu2 94.69(11) . 3_556 ?
O1 Eu3 Eu2 45.65(10) 3_556 3_556 ?
O2 Eu3 Eu2 46.30(9) . 3_556 ?
Eu1 Eu3 Eu2 86.347(10) . 3_556 ?
O7 Eu3 Eu4 114.77(12) 3_556 3_556 ?
O8 Eu3 Eu4 41.73(11) 3_556 3_556 ?
O6 Eu3 Eu4 115.00(11) . 3_556 ?
O10 Eu3 Eu4 123.06(14) . 3_556 ?
O3 Eu3 Eu4 45.54(10) . 3_556 ?
O1 Eu3 Eu4 45.70(10) 3_556 3_556 ?
O2 Eu3 Eu4 100.04(10) . 3_556 ?
Eu1 Eu3 Eu4 87.519(10) . 3_556 ?
Eu2 Eu3 Eu4 90.716(10) 3_556 3_556 ?
O8 Eu4 O4 124.8(2) . 3_556 ?
O8 Eu4 O5 110.57(18) . . ?
O4 Eu4 O5 122.60(19) 3_556 . ?
O8 Eu4 O11 86.40(18) . . ?
O4 Eu4 O11 85.42(18) 3_556 . ?
O5 Eu4 O11 84.04(18) . . ?
O8 Eu4 O3 78.22(16) . 3_556 ?
O4 Eu4 O3 77.80(17) 3_556 3_556 ?
O5 Eu4 O3 131.31(16) . 3_556 ?
O11 Eu4 O3 144.49(18) . 3_556 ?
O8 Eu4 O1 75.93(16) . . ?
O4 Eu4 O1 136.10(16) 3_556 . ?
O5 Eu4 O1 67.46(15) . . ?
O11 Eu4 O1 137.65(17) . . ?
O3 Eu4 O1 68.98(15) 3_556 . ?
O8 Eu4 O2 141.78(15) . . ?
O4 Eu4 O2 73.25(17) 3_556 . ?
O5 Eu4 O2 72.43(15) . . ?
O11 Eu4 O2 131.05(17) . . ?
O3 Eu4 O2 73.37(15) 3_556 . ?
O1 Eu4 O2 70.35(14) . . ?
O8 Eu4 Eu1 115.48(13) . . ?
O4 Eu4 Eu1 114.24(14) 3_556 . ?
O5 Eu4 Eu1 40.21(11) . . ?
O11 Eu4 Eu1 123.65(14) . . ?
O3 Eu4 Eu1 91.84(11) 3_556 . ?
O1 Eu4 Eu1 42.29(10) . . ?
O2 Eu4 Eu1 42.24(9) . . ?
O8 Eu4 Eu2 121.34(12) . 3_556 ?
O4 Eu4 Eu2 41.70(12) 3_556 3_556 ?
O5 Eu4 Eu2 118.57(11) . 3_556 ?
O11 Eu4 Eu2 127.08(13) . 3_556 ?
O3 Eu4 Eu2 45.71(10) 3_556 3_556 ?
O1 Eu4 Eu2 94.61(11) . 3_556 ?
O2 Eu4 Eu2 46.67(10) . 3_556 ?
Eu1 Eu4 Eu2 86.517(10) . 3_556 ?
O8 Eu4 Eu3 42.12(11) . 3_556 ?
O4 Eu4 Eu3 120.79(14) 3_556 3_556 ?
O5 Eu4 Eu3 109.45(12) . 3_556 ?
O11 Eu4 Eu3 128.52(13) . 3_556 ?
O3 Eu4 Eu3 45.57(10) 3_556 3_556 ?
O1 Eu4 Eu3 45.96(10) . 3_556 ?
O2 Eu4 Eu3 99.97(10) . 3_556 ?
Eu1 Eu4 Eu3 87.433(10) . 3_556 ?
Eu2 Eu4 Eu3 90.627(10) 3_556 3_556 ?
Eu1 O1 Eu2 89.61(14) . . ?
Eu1 O1 Eu4 90.89(15) . . ?
Eu2 O1 Eu4 167.5(2) . . ?
Eu1 O1 Eu3 166.1(2) . 3_556 ?
Eu2 O1 Eu3 88.17(14) . 3_556 ?
Eu4 O1 Eu3 88.34(13) . 3_556 ?
Eu1 O2 Eu2 155.9(2) . 3_556 ?
Eu1 O2 Eu4 89.90(14) . . ?
Eu2 O2 Eu4 86.12(13) 3_556 . ?
Eu1 O2 Eu3 89.11(14) . . ?
Eu2 O2 Eu3 86.47(13) 3_556 . ?
Eu4 O2 Eu3 159.53(19) . . ?
Eu1 O3 Eu2 89.59(15) . . ?
Eu1 O3 Eu4 165.8(2) . 3_556 ?
Eu2 O3 Eu4 88.17(14) . 3_556 ?
Eu1 O3 Eu3 90.31(15) . . ?
Eu2 O3 Eu3 167.6(2) . . ?
Eu4 O3 Eu3 88.89(14) 3_556 . ?
C1 O4 Eu2 126.4(5) . . ?
C1 O4 Eu4 136.3(5) . 3_556 ?
Eu2 O4 Eu4 95.72(17) . 3_556 ?
C9 O5 Eu1 128.1(4) . . ?
C9 O5 Eu4 135.9(4) . . ?
Eu1 O5 Eu4 95.63(16) . . ?
C17 O6 Eu1 130.4(4) . . ?
C17 O6 Eu3 130.7(4) . . ?
Eu1 O6 Eu3 94.86(16) . . ?
C25 O7 Eu2 122.5(4) . . ?
C25 O7 Eu3 139.5(4) . 3_556 ?
Eu2 O7 Eu3 97.35(16) . 3_556 ?
C33 O8 Eu4 136.1(4) . . ?
C33 O8 Eu3 127.6(4) . 3_556 ?
Eu4 O8 Eu3 96.15(16) . 3_556 ?
Eu1 O9 Eu2 99.38(17) . . ?
C41 O10 C44 103.4(7) . . ?
C41 O10 Eu3 124.7(6) . . ?
C44 O10 Eu3 131.8(5) . . ?
C45 O11 C48 105.1(6) . . ?
C45 O11 Eu4 118.3(5) . . ?
C48 O11 Eu4 136.6(5) . . ?
C52 O12 C49 107.1(6) . . ?
C52 O12 Eu2 126.3(5) . . ?
C49 O12 Eu2 126.5(4) . . ?
C53 O13 Eu1 148.7(7) . . ?
O4 C1 C2 120.1(8) . . ?
O4 C1 C6 121.5(8) . . ?
C2 C1 C6 118.3(8) . . ?
C1 C2 C3 118.3(10) . . ?
C1 C2 C7 121.7(10) . . ?
C3 C2 C7 119.9(11) . . ?
C4 C3 C2 120.9(12) . . ?
C5 C4 C3 119.5(11) . . ?
C4 C5 C6 122.8(13) . . ?
C5 C6 C1 120.0(11) . . ?
C5 C6 C8 120.7(11) . . ?
C1 C6 C8 119.3(9) . . ?
O5 C9 C14 121.2(7) . . ?
O5 C9 C10 118.6(7) . . ?
C14 C9 C10 120.1(7) . . ?
C11 C10 C9 117.6(9) . . ?
C11 C10 C15 123.0(9) . . ?
C9 C10 C15 119.4(7) . . ?
C12 C11 C10 122.4(10) . . ?
C11 C12 C13 120.4(9) . . ?
C14 C13 C12 119.6(10) . . ?
C9 C14 C13 119.9(9) . . ?
C9 C14 C16 120.3(7) . . ?
C13 C14 C16 119.8(9) . . ?
O6 C17 C18 120.9(7) . . ?
O6 C17 C22 121.1(6) . . ?
C18 C17 C22 118.0(7) . . ?
C17 C18 C19 119.3(8) . . ?
C17 C18 C23 119.9(7) . . ?
C19 C18 C23 120.7(8) . . ?
C20 C19 C18 122.0(9) . . ?
C19 C20 C21 117.9(8) . . ?
C20 C21 C22 122.0(8) . . ?
C21 C22 C17 120.6(8) . . ?
C21 C22 C24 120.6(7) . . ?
C17 C22 C24 118.7(7) . . ?
O7 C25 C30 121.6(7) . . ?
O7 C25 C26 119.9(7) . . ?
C30 C25 C26 118.5(7) . . ?
C27 C26 C25 119.6(9) . . ?
C27 C26 C31 122.0(9) . . ?
C25 C26 C31 118.4(7) . . ?
C28 C27 C26 121.6(11) . . ?
C27 C28 C29 118.9(9) . . ?
C28 C29 C30 122.6(10) . . ?
C29 C30 C25 118.7(9) . . ?
C29 C30 C32 120.3(9) . . ?
C25 C30 C32 121.0(8) . . ?
O8 C33 C38 120.9(7) . . ?
O8 C33 C34 121.0(7) . . ?
C38 C33 C34 118.1(6) . . ?
C35 C34 C33 120.0(7) . . ?
C35 C34 C39 120.2(7) . . ?
C33 C34 C39 119.8(7) . . ?
C36 C35 C34 121.4(7) . . ?
C35 C36 C37 119.5(7) . . ?
C36 C37 C38 121.0(8) . . ?
C37 C38 C33 120.1(7) . . ?
C37 C38 C40 120.1(7) . . ?
C33 C38 C40 119.8(7) . . ?
O10 C41 C42 109.3(8) . . ?
C41 C42 C43 103.7(9) . . ?
C44 C43 C42 104.7(8) . . ?
C43 C44 O10 107.3(8) . . ?
O11 C45 C46 106.1(7) . . ?
C47 C46 C45 104.6(8) . . ?
C48 C47 C46 104.9(8) . . ?
O11 C48 C47 105.2(9) . . ?
O12 C49 C50' 105.4(3) . . ?
O12 C49 C50 103.5(3) . . ?
C50' C49 C50 44.3 . . ?
C49 C50 C51 99.9 . . ?
C49 C50' C51 103.7 . . ?
C52 C51 C50' 102.5(5) . . ?
C52 C51 C50 102.5(5) . . ?
C50' C51 C50 42.8 . . ?
C51 C52 O12 110.3(7) . . ?
O13 C53 C55 110.7(11) . . ?
O13 C53 C54 114.1(11) . . ?
C55 C53 C54 110.1(13) . . ?
C62 C56 C57 126.8(14) . . ?
C62 C56 C61 113.2(14) . . ?
C57 C56 C61 120.0 . . ?
C56 C57 C58 120.0 . . ?
C59 C58 C57 120.0 . . ?
C60 C59 C58 120.0 . . ?
C59 C60 C61 120.0 . . ?
C60 C61 C56 120.0 . . ?

loop_
_geom_bond_atom_site_label_1
_geom_bond_atom_site_label_2
_geom_bond_distance
_geom_bond_site_symmetry_2
_geom_bond_publ_flag
Eu1 O9 2.276(5) . ?
Eu1 O6 2.342(5) . ?
Eu1 O5 2.369(5) . ?
Eu1 O2 2.455(4) . ?
Eu1 O1 2.458(5) . ?
Eu1 O3 2.474(5) . ?
Eu1 O13 2.521(5) . ?
Eu1 Eu2 3.6029(5) . ?
Eu1 Eu3 3.6396(5) . ?
Eu1 Eu4 3.6520(5) . ?
Eu2 O9 2.446(5) . ?
Eu2 O7 2.457(5) . ?
Eu2 O4 2.462(5) . ?
Eu2 O12 2.609(5) . ?
Eu2 O3 2.637(5) . ?
Eu2 O1 2.651(5) . ?
Eu2 O2 2.684(5) 3_556 ?
Eu2 Eu4 3.6821(5) 3_556 ?
Eu2 Eu3 3.7058(5) 3_556 ?
Eu3 O7 2.478(5) 3_556 ?
Eu3 O8 2.509(5) 3_556 ?
Eu3 O6 2.594(5) . ?
Eu3 O10 2.641(5) . ?
Eu3 O3 2.656(5) . ?
Eu3 O1 2.675(5) 3_556 ?
Eu3 O2 2.725(4) . ?
Eu3 Eu2 3.7058(5) 3_556 ?
Eu3 Eu4 3.7193(5) 3_556 ?
Eu4 O8 2.490(5) . ?
Eu4 O4 2.504(5) 3_556 ?
Eu4 O5 2.557(5) . ?
Eu4 O11 2.632(5) . ?
Eu4 O3 2.655(5) 3_556 ?
Eu4 O1 2.663(4) . ?
Eu4 O2 2.708(4) . ?
Eu4 Eu2 3.6821(5) 3_556 ?
Eu4 Eu3 3.7193(5) 3_556 ?
O1 Eu3 2.675(5) 3_556 ?
O2 Eu2 2.684(5) 3_556 ?
O3 Eu4 2.655(5) 3_556 ?
O4 C1 1.317(8) . ?
O4 Eu4 2.504(5) 3_556 ?
O5 C9 1.350(8) . ?
O6 C17 1.336(8) . ?
O7 C25 1.334(8) . ?
O7 Eu3 2.478(5) 3_556 ?
O8 C33 1.338(8) . ?
O8 Eu3 2.509(5) 3_556 ?
O10 C41 1.413(11) . ?
O10 C44 1.486(12) . ?
O11 C45 1.438(10) . ?
O11 C48 1.439(11) . ?
O12 C52 1.440(10) . ?
O12 C49 1.449(8) . ?
O13 C53 1.371(12) . ?
C1 C2 1.402(12) . ?
C1 C6 1.402(12) . ?
C2 C3 1.411(15) . ?
C2 C7 1.502(16) . ?
C3 C4 1.38(2) . ?
C4 C5 1.31(2) . ?
C5 C6 1.375(14) . ?
C6 C8 1.487(15) . ?
C9 C14 1.378(12) . ?
C9 C10 1.435(11) . ?
C10 C11 1.381(12) . ?
C10 C15 1.501(12) . ?
C11 C12 1.349(16) . ?
C12 C13 1.394(16) . ?
C13 C14 1.394(12) . ?
C14 C16 1.505(13) . ?
C17 C18 1.402(11) . ?
C17 C22 1.406(10) . ?
C18 C19 1.413(12) . ?
C18 C23 1.512(13) . ?
C19 C20 1.376(14) . ?
C20 C21 1.380(13) . ?
C21 C22 1.381(11) . ?
C22 C24 1.517(12) . ?
C25 C30 1.416(11) . ?
C25 C26 1.417(11) . ?
C26 C27 1.393(12) . ?
C26 C31 1.501(12) . ?
C27 C28 1.363(17) . ?
C28 C29 1.377(17) . ?
C29 C30 1.385(12) . ?
C30 C32 1.492(13) . ?
C33 C38 1.411(10) . ?
C33 C34 1.414(10) . ?
C34 C35 1.395(11) . ?
C34 C39 1.514(11) . ?
C35 C36 1.363(12) . ?
C36 C37 1.389(11) . ?
C37 C38 1.389(10) . ?
C38 C40 1.498(11) . ?
C41 C42 1.462(14) . ?
C42 C43 1.564(14) . ?
C43 C44 1.442(14) . ?
C45 C46 1.521(12) . ?
C46 C47 1.509(14) . ?
C47 C48 1.506(15) . ?
C49 C50' 1.4582 . ?
C49 C50 1.5271 . ?
C50 C51 1.5538 . ?
C50' C51 1.5409 . ?
C51 C52 1.420(11) . ?
C53 C55 1.442(17) . ?
C53 C54 1.453(16) . ?
C56 C62 1.33(2) . ?
C56 C57 1.3900 . ?
C56 C61 1.3900 . ?
C57 C58 1.3900 . ?
C58 C59 1.3900 . ?
C59 C60 1.3900 . ?
C60 C61 1.3900 . ?
